data_7713793
loop_
_publ_author_name
'Du, Xiaodi'
'Gao, Cong-Li'
'Zhang, Zhiqiang'
'Su, Bing'
'Li, Xi-Li'

_publ_section_title
;
 A pair of ionic 1D Cu(II) chain enantiomers simultaneously displaying
 large second- and third-harmonic generation responses
;
_journal_name_full 'Dalton Transactions'
_journal_paper_doi 10.1039/D3DT01923C
_journal_year 2023
_chemical_absolute_configuration rmad
_chemical_formula_moiety 'C21 H29 Cu N5 O2, 2(Cl O4)'
_chemical_formula_sum 'C21 H29 Cl2 Cu N5 O10'
_chemical_formula_weight 645.93
_space_group_crystal_system orthorhombic
_space_group_IT_number 19
_space_group_name_Hall 'P 2ac 2ab'
_space_group_name_H-M_alt 'P 21 21 21'
_atom_sites_solution_hydrogens geom
_audit_creation_method SHELXL-2014/7
_audit_update_record
;
2023-08-06 deposited with the CCDC.	2023-08-16 downloaded from the CCDC.
;
_cell_angle_alpha 90
_cell_angle_beta 90
_cell_angle_gamma 90
_cell_formula_units_Z 4
_cell_length_a 10.3721(2)
_cell_length_b 12.2081(3)
_cell_length_c 21.1481(5)
_cell_measurement_reflns_used 2528
_cell_measurement_temperature 293(2)
_cell_measurement_theta_max 26.3137
_cell_measurement_theta_min 3.2112
_cell_volume 2677.85(10)
_computing_cell_refinement APEX2
_computing_data_collection 'APEX2 (Bruker, 2013)'
_computing_data_reduction APEX2
_computing_molecular_graphics 'Olex2 (Dolomanov et al., 2009)'
_computing_publication_material 'Olex2 (Dolomanov et al., 2009)'
_computing_structure_refinement 'SHELXL-2014/7 (Sheldrick, 2014)'
_computing_structure_solution 'SHELXS (Bruker, 2000)'
_diffrn_ambient_temperature 293(2)
_diffrn_measured_fraction_theta_full 0.997
_diffrn_measured_fraction_theta_max 0.998
_diffrn_measurement_device_type 'PHOTON 100 CMOS detector'
_diffrn_measurement_method 'omega scan'
_diffrn_radiation_type MoK\a
_diffrn_radiation_wavelength 0.71073
_diffrn_reflns_av_R_equivalents 0.0259
_diffrn_reflns_av_unetI/netI 0.0598
_diffrn_reflns_Laue_measured_fraction_full 0.997
_diffrn_reflns_Laue_measured_fraction_max 0.998
_diffrn_reflns_limit_h_max 12
_diffrn_reflns_limit_h_min -12
_diffrn_reflns_limit_k_max 15
_diffrn_reflns_limit_k_min -9
_diffrn_reflns_limit_l_max 26
_diffrn_reflns_limit_l_min -12
_diffrn_reflns_number 7278
_diffrn_reflns_point_group_measured_fraction_full 0.957
_diffrn_reflns_point_group_measured_fraction_max 0.951
_diffrn_reflns_theta_full 25.242
_diffrn_reflns_theta_max 25.998
_diffrn_reflns_theta_min 3.218
_exptl_absorpt_coefficient_mu 1.078
_exptl_absorpt_correction_T_max 0.747
_exptl_absorpt_correction_T_min 0.693
_exptl_absorpt_correction_type multi-scan
_exptl_absorpt_process_details 'SADABS; Bruker, 2012'
_exptl_crystal_density_diffrn 1.602
_exptl_crystal_description block
_exptl_crystal_F_000 1332
_exptl_crystal_size_max 0.35
_exptl_crystal_size_mid 0.31
_exptl_crystal_size_min 0.27
_refine_diff_density_max 0.779
_refine_diff_density_min -0.572
_refine_diff_density_rms 0.089
_refine_ls_abs_structure_details
;
 Flack x determined using 1272 quotients [(I+)-(I-)]/[(I+)+(I-)]
 (Parsons, Flack and Wagner, Acta Cryst. B69 (2013) 249-259).
;
_refine_ls_abs_structure_Flack 0.002(12)
_refine_ls_extinction_method none
_refine_ls_goodness_of_fit_ref 1.096
_refine_ls_hydrogen_treatment mixed
_refine_ls_matrix_type full
_refine_ls_number_parameters 365
_refine_ls_number_reflns 5006
_refine_ls_number_restraints 2
_refine_ls_restrained_S_all 1.095
_refine_ls_R_factor_all 0.0824
_refine_ls_R_factor_gt 0.0621
_refine_ls_shift/su_max 0.010
_refine_ls_shift/su_mean 0.000
_refine_ls_structure_factor_coef Fsqd
_refine_ls_weighting_details 'w=1/[\s^2^(Fo^2^)+(0.0853P)^2^+0.5419P] where P=(Fo^2^+2Fc^2^)/3'
_refine_ls_weighting_scheme calc
_refine_ls_wR_factor_gt 0.1527
_refine_ls_wR_factor_ref 0.1639
_reflns_Friedel_coverage 0.684
_reflns_Friedel_fraction_full 0.904
_reflns_Friedel_fraction_max 0.890
_reflns_number_gt 3938
_reflns_number_total 5006
_reflns_threshold_expression 'I > 2\s(I)'
_cod_data_source_file d3dt01923c2.cif
_cod_data_source_block D-1
_cod_database_code 7713793
_shelx_shelxl_version_number 2014/7
_shelx_space_group_comment
;
The symmetry employed for this shelxl refinement is uniquely defined
by the following loop, which should always be used as a source of
symmetry information in preference to the above space-group names.
They are only intended as comments.
;
_shelx_estimated_absorpt_t_min 0.97008
_shelx_estimated_absorpt_t_max 1.00000

loop_
_space_group_symop_operation_xyz
'x, y, z'
'-x+1/2, -y, z+1/2'
'-x, y+1/2, -z+1/2'
'x+1/2, -y+1/2, -z'

loop_
_atom_site_label
_atom_site_type_symbol
_atom_site_fract_x
_atom_site_fract_y
_atom_site_fract_z
_atom_site_U_iso_or_equiv
_atom_site_adp_type
_atom_site_occupancy
_atom_site_site_symmetry_order
_atom_site_calc_flag
_atom_site_refinement_flags_posn
_atom_site_refinement_flags_adp
_atom_site_refinement_flags_occupancy
_atom_site_disorder_assembly
_atom_site_disorder_group
C1 C -0.1702(8) -0.3148(7) 0.9452(4) 0.044(2) Uani 1 1 d . . . . .
H1 H -0.1380 -0.3565 0.9119 0.052 Uiso 1 1 calc R U . . .
C2 C -0.2613(8) -0.3591(7) 0.9839(4) 0.0427(19) Uani 1 1 d . . . . .
H2 H -0.2865 -0.4314 0.9777 0.051 Uiso 1 1 calc R U . . .
C3 C -0.2708(7) -0.1999(7) 1.0381(4) 0.0408(19) Uani 1 1 d . . . . .
H3 H -0.3066 -0.1568 1.0699 0.049 Uiso 1 1 calc R U . . .
C4 C -0.1747(7) -0.1554(6) 1.0014(4) 0.0339(17) Uani 1 1 d . . . . .
C5 C -0.1200(6) -0.0467(6) 1.0116(4) 0.0333(17) Uani 1 1 d . . . . .
C6 C -0.1345(8) 0.0150(7) 1.0653(4) 0.044(2) Uani 1 1 d . . . . .
H6 H -0.1898 -0.0083 1.0972 0.053 Uiso 1 1 calc R U . . .
C7 C -0.0657(8) 0.1134(7) 1.0720(4) 0.0432(18) Uani 1 1 d . . . . .
C8 C 0.0069(8) 0.1497(5) 1.0222(3) 0.0373(16) Uani 1 1 d . . . . .
C9 C 0.0168(7) 0.0857(5) 0.9687(3) 0.0331(15) Uani 1 1 d . . . . .
H9 H 0.0666 0.1110 0.9352 0.040 Uiso 1 1 calc R U . . .
C10 C -0.0689(10) 0.1802(8) 1.1329(4) 0.057(2) Uani 1 1 d . . . . .
H10A H -0.1551 0.2085 1.1398 0.069 Uiso 1 1 calc R U . . .
H10B H -0.0464 0.1339 1.1685 0.069 Uiso 1 1 calc R U . . .
C11 C 0.0263(10) 0.2745(8) 1.1278(4) 0.061(3) Uani 1 1 d . . . . .
H11 H 0.0354 0.3186 1.1663 0.073 Uiso 1 1 calc R U . . .
C12 C 0.1555(9) 0.2352(10) 1.0983(5) 0.067(3) Uani 1 1 d . . . . .
H12A H 0.2276 0.2842 1.1055 0.081 Uiso 1 1 calc R U . . .
H12B H 0.1778 0.1600 1.1082 0.081 Uiso 1 1 calc R U . . .
C13 C 0.0886(7) 0.2503(7) 1.0333(4) 0.045(2) Uani 1 1 d . . . . .
H13 H 0.1430 0.2746 0.9981 0.053 Uiso 1 1 calc R U . . .
C14 C 0.0058(9) 0.3404(6) 1.0673(4) 0.0470(19) Uani 1 1 d . . . . .
C15 C -0.1322(9) 0.3589(9) 1.0433(6) 0.067(3) Uani 1 1 d . . . . .
H15A H -0.1830 0.2946 1.0513 0.100 Uiso 1 1 calc R U . . .
H15B H -0.1304 0.3733 0.9987 0.100 Uiso 1 1 calc R U . . .
H15C H -0.1695 0.4203 1.0649 0.100 Uiso 1 1 calc R U . . .
C16 C 0.0768(11) 0.4518(8) 1.0665(6) 0.079(3) Uani 1 1 d . . . . .
H16A H 0.0397 0.4993 1.0978 0.118 Uiso 1 1 calc R U . . .
H16B H 0.0683 0.4846 1.0255 0.118 Uiso 1 1 calc R U . . .
H16C H 0.1664 0.4405 1.0758 0.118 Uiso 1 1 calc R U . . .
C17 C 0.0913(8) -0.2908(7) 0.7975(4) 0.044(2) Uani 1 1 d . . . . .
C18 C 0.1498(14) -0.3424(10) 0.7429(5) 0.085(4) Uani 1 1 d . . . . .
H18A H 0.1725 -0.2873 0.7125 0.128 Uiso 1 1 calc R U . . .
H18B H 0.0897 -0.3928 0.7243 0.128 Uiso 1 1 calc R U . . .
H18C H 0.2259 -0.3812 0.7558 0.128 Uiso 1 1 calc R U . . .
C19 C 0.2011(10) -0.0360(12) 0.8235(5) 0.083(4) Uani 1 1 d . . . . .
H19 H 0.2398 -0.1034 0.8312 0.100 Uiso 1 1 calc R U . . .
C20 C 0.3803(12) -0.0104(14) 0.7522(8) 0.120(6) Uani 1 1 d . . . . .
H20A H 0.4014 -0.0834 0.7656 0.180 Uiso 1 1 calc R U . . .
H20B H 0.4503 0.0380 0.7623 0.180 Uiso 1 1 calc R U . . .
H20C H 0.3658 -0.0098 0.7074 0.180 Uiso 1 1 calc R U . . .
C21 C 0.2150(13) 0.1236(12) 0.7686(8) 0.101(4) Uani 1 1 d . . . . .
H21A H 0.1704 0.1178 0.7290 0.151 Uiso 1 1 calc R U . . .
H21B H 0.2823 0.1772 0.7651 0.151 Uiso 1 1 calc R U . . .
H21C H 0.1555 0.1455 0.8010 0.151 Uiso 1 1 calc R U . . .
Cl1 Cl 0.9782(2) 0.90219(19) 0.65244(10) 0.0573(6) Uani 1 1 d . . . . .
Cl2 Cl 0.0071(3) 0.7616(3) 0.15301(15) 0.0950(10) Uani 1 1 d . . . . .
Cu1 Cu -0.00340(9) -0.12657(7) 0.89939(4) 0.0371(3) Uani 1 1 d . . . . .
H22A H -0.151(8) -0.106(7) 0.7918(18) 0.04(2) Uiso 1 1 d D . . . .
H23A H -0.227(8) -0.138(6) 0.838(5) 0.07(3) Uiso 1 1 d D . . . .
N1 N -0.0423(5) -0.0112(5) 0.9631(3) 0.0294(13) Uani 1 1 d . . . . .
N2 N -0.1257(6) -0.2132(5) 0.9535(3) 0.0329(14) Uani 1 1 d . . . . .
N3 N -0.3153(6) -0.3019(6) 1.0305(3) 0.0412(16) Uani 1 1 d . . . . .
N4 N 0.0456(6) -0.2478(6) 0.8393(3) 0.0440(16) Uani 1 1 d . . . . .
N5 N 0.2670(9) 0.0252(9) 0.7838(5) 0.074(3) Uani 1 1 d . . . . .
O1 O -0.1750(7) -0.0869(6) 0.8285(4) 0.0577(17) Uani 1 1 d D . . . .
O2 O 1.0805(18) 0.9158(15) 0.6853(12) 0.306(15) Uani 1 1 d . . . . .
O3 O 0.8811(17) 0.9066(17) 0.6952(7) 0.223(9) Uani 1 1 d . . . . .
O4 O 0.9440(17) 0.9832(10) 0.6150(7) 0.181(6) Uani 1 1 d . . . . .
O5 O 0.9800(16) 0.8026(7) 0.6216(5) 0.143(5) Uani 1 1 d . . . . .
O6 O 0.0723(15) 0.8756(12) 0.1365(8) 0.180(6) Uani 1 1 d . . . . .
O7 O 0.0857(10) 0.7037(11) 0.1949(6) 0.140(4) Uani 1 1 d . . . . .
O8 O -0.0985(10) 0.7916(13) 0.1750(7) 0.169(6) Uani 1 1 d . . . . .
O9 O -0.003(2) 0.7130(12) 0.0967(6) 0.223(9) Uani 1 1 d . . . . .
O10 O 0.1059(6) -0.0244(5) 0.8509(3) 0.0520(15) Uani 1 1 d . . . . .

loop_
_atom_site_aniso_label
_atom_site_aniso_U_11
_atom_site_aniso_U_22
_atom_site_aniso_U_33
_atom_site_aniso_U_23
_atom_site_aniso_U_13
_atom_site_aniso_U_12
C1 0.052(5) 0.034(4) 0.045(5) -0.006(4) 0.003(4) -0.005(4)
C2 0.050(4) 0.027(4) 0.050(5) 0.000(4) 0.003(4) -0.010(4)
C3 0.039(4) 0.041(5) 0.042(5) -0.001(4) 0.004(4) 0.000(4)
C4 0.034(3) 0.036(4) 0.032(4) 0.005(3) 0.000(3) 0.001(3)
C5 0.029(3) 0.036(4) 0.034(4) 0.002(3) 0.004(3) 0.002(3)
C6 0.060(5) 0.040(5) 0.031(4) -0.001(4) 0.015(4) -0.011(4)
C7 0.054(4) 0.044(5) 0.032(4) -0.003(4) 0.008(4) -0.001(4)
C8 0.037(3) 0.031(3) 0.043(4) -0.005(3) 0.002(4) -0.002(4)
C9 0.034(4) 0.034(3) 0.031(3) 0.001(3) 0.006(3) -0.001(3)
C10 0.071(6) 0.065(6) 0.036(5) -0.014(5) 0.005(4) -0.009(5)
C11 0.075(7) 0.071(6) 0.037(4) -0.028(4) 0.008(5) -0.017(5)
C12 0.054(5) 0.085(8) 0.064(6) -0.008(6) -0.022(5) -0.003(5)
C13 0.037(4) 0.053(5) 0.044(5) -0.015(4) 0.003(4) -0.004(4)
C14 0.045(4) 0.043(4) 0.053(5) -0.023(4) 0.006(5) -0.004(4)
C15 0.058(5) 0.056(6) 0.087(7) -0.016(6) -0.002(6) 0.018(5)
C16 0.096(8) 0.046(6) 0.094(9) -0.029(6) 0.011(7) -0.018(6)
C17 0.058(5) 0.034(4) 0.040(5) -0.006(4) 0.002(4) 0.004(4)
C18 0.113(10) 0.083(8) 0.059(7) -0.024(6) 0.012(7) 0.022(8)
C19 0.059(6) 0.128(11) 0.061(7) -0.039(8) 0.023(6) -0.042(7)
C20 0.079(8) 0.120(12) 0.161(15) 0.014(12) 0.044(9) -0.003(9)
C21 0.099(9) 0.084(10) 0.119(11) 0.021(10) 0.007(9) -0.018(8)
Cl1 0.0685(14) 0.0562(13) 0.0473(11) -0.0075(10) -0.0056(12) 0.0062(11)
Cl2 0.0770(18) 0.135(3) 0.0734(17) -0.0166(18) -0.0145(18) 0.046(2)
Cu1 0.0440(5) 0.0306(4) 0.0366(5) -0.0045(4) 0.0119(5) -0.0039(5)
N1 0.033(3) 0.026(3) 0.029(3) -0.002(3) 0.006(2) 0.000(2)
N2 0.034(3) 0.030(3) 0.035(3) 0.003(3) 0.003(3) 0.000(3)
N3 0.039(3) 0.042(4) 0.043(4) 0.004(4) 0.000(3) -0.009(3)
N4 0.051(4) 0.039(4) 0.043(4) -0.001(3) 0.002(3) -0.002(3)
N5 0.070(6) 0.078(7) 0.075(6) -0.017(5) 0.010(5) -0.007(5)
O1 0.056(4) 0.069(5) 0.048(4) 0.007(4) -0.006(3) -0.002(4)
O2 0.238(18) 0.187(15) 0.49(4) -0.16(2) -0.25(2) 0.093(13)
O3 0.243(16) 0.30(2) 0.132(10) -0.084(13) 0.108(12) -0.052(17)
O4 0.280(16) 0.088(7) 0.175(12) 0.039(8) -0.096(12) 0.005(9)
O5 0.247(14) 0.071(6) 0.111(7) -0.031(5) 0.004(10) -0.015(9)
O6 0.183(12) 0.132(10) 0.225(16) 0.039(12) -0.019(11) -0.038(10)
O7 0.115(8) 0.159(10) 0.145(9) 0.032(9) -0.039(7) 0.033(8)
O8 0.094(7) 0.213(14) 0.201(13) 0.049(12) 0.056(8) 0.065(8)
O9 0.40(3) 0.141(11) 0.133(10) -0.034(9) -0.046(18) 0.104(17)
O10 0.060(4) 0.049(4) 0.046(3) -0.004(3) 0.018(3) -0.002(3)

loop_
_atom_type_symbol
_atom_type_description
_atom_type_scat_dispersion_real
_atom_type_scat_dispersion_imag
_atom_type_scat_source
C C 0.0033 0.0016 'International Tables Vol C Tables 4.2.6.8 and 6.1.1.4'
H H 0.0000 0.0000 'International Tables Vol C Tables 4.2.6.8 and 6.1.1.4'
N N 0.0061 0.0033 'International Tables Vol C Tables 4.2.6.8 and 6.1.1.4'
O O 0.0106 0.0060 'International Tables Vol C Tables 4.2.6.8 and 6.1.1.4'
Cl Cl 0.1484 0.1585 'International Tables Vol C Tables 4.2.6.8 and 6.1.1.4'
Cu Cu 0.3201 1.2651 'International Tables Vol C Tables 4.2.6.8 and 6.1.1.4'

loop_
_geom_angle_atom_site_label_1
_geom_angle_atom_site_label_2
_geom_angle_atom_site_label_3
_geom_angle
_geom_angle_site_symmetry_1
_geom_angle_site_symmetry_3
_geom_angle_publ_flag
N2 C1 C2 121.9(8) . . ?
N2 C1 H1 119.0 . . ?
C2 C1 H1 119.0 . . ?
N3 C2 C1 121.9(8) . . ?
N3 C2 H2 119.0 . . ?
C1 C2 H2 119.0 . . ?
N3 C3 C4 123.3(8) . . ?
N3 C3 H3 118.3 . . ?
C4 C3 H3 118.3 . . ?
N2 C4 C3 119.7(7) . . ?
N2 C4 C5 116.4(7) . . ?
C3 C4 C5 123.9(7) . . ?
C6 C5 N1 120.7(7) . . ?
C6 C5 C4 125.3(7) . . ?
N1 C5 C4 113.8(7) . . ?
C5 C6 C7 119.8(7) . . ?
C5 C6 H6 120.1 . . ?
C7 C6 H6 120.1 . . ?
C8 C7 C6 118.6(7) . . ?
C8 C7 C10 119.3(8) . . ?
C6 C7 C10 122.1(7) . . ?
C7 C8 C9 119.3(7) . . ?
C7 C8 C13 116.9(7) . . ?
C9 C8 C13 123.1(7) . . ?
N1 C9 C8 122.7(6) . . ?
N1 C9 H9 118.6 . . ?
C8 C9 H9 118.6 . . ?
C11 C10 C7 109.4(7) . . ?
C11 C10 H10A 109.8 . . ?
C7 C10 H10A 109.8 . . ?
C11 C10 H10B 109.8 . . ?
C7 C10 H10B 109.8 . . ?
H10A C10 H10B 108.2 . . ?
C10 C11 C14 111.5(8) . . ?
C10 C11 C12 110.7(8) . . ?
C14 C11 C12 86.9(7) . . ?
C10 C11 H11 114.9 . . ?
C14 C11 H11 114.9 . . ?
C12 C11 H11 114.9 . . ?
C13 C12 C11 86.3(6) . . ?
C13 C12 H12A 114.3 . . ?
C11 C12 H12A 114.3 . . ?
C13 C12 H12B 114.3 . . ?
C11 C12 H12B 114.3 . . ?
H12A C12 H12B 111.4 . . ?
C8 C13 C12 106.9(8) . . ?
C8 C13 C14 109.5(6) . . ?
C12 C13 C14 85.5(6) . . ?
C8 C13 H13 116.8 . . ?
C12 C13 H13 116.8 . . ?
C14 C13 H13 116.8 . . ?
C11 C14 C15 119.0(8) . . ?
C11 C14 C16 113.9(8) . . ?
C15 C14 C16 108.1(8) . . ?
C11 C14 C13 86.5(7) . . ?
C15 C14 C13 117.5(7) . . ?
C16 C14 C13 110.5(7) . . ?
C14 C15 H15A 109.5 . . ?
C14 C15 H15B 109.5 . . ?
H15A C15 H15B 109.5 . . ?
C14 C15 H15C 109.5 . . ?
H15A C15 H15C 109.5 . . ?
H15B C15 H15C 109.5 . . ?
C14 C16 H16A 109.5 . . ?
C14 C16 H16B 109.5 . . ?
H16A C16 H16B 109.5 . . ?
C14 C16 H16C 109.5 . . ?
H16A C16 H16C 109.5 . . ?
H16B C16 H16C 109.5 . . ?
N4 C17 C18 178.1(10) . . ?
C17 C18 H18A 109.5 . . ?
C17 C18 H18B 109.5 . . ?
H18A C18 H18B 109.5 . . ?
C17 C18 H18C 109.5 . . ?
H18A C18 H18C 109.5 . . ?
H18B C18 H18C 109.5 . . ?
O10 C19 N5 134.1(15) . . ?
O10 C19 H19 113.0 . . ?
N5 C19 H19 113.0 . . ?
N5 C20 H20A 109.5 . . ?
N5 C20 H20B 109.5 . . ?
H20A C20 H20B 109.5 . . ?
N5 C20 H20C 109.5 . . ?
H20A C20 H20C 109.5 . . ?
H20B C20 H20C 109.5 . . ?
N5 C21 H21A 109.5 . . ?
N5 C21 H21B 109.5 . . ?
H21A C21 H21B 109.5 . . ?
N5 C21 H21C 109.5 . . ?
H21A C21 H21C 109.5 . . ?
H21B C21 H21C 109.5 . . ?
O2 Cl1 O4 116.9(13) . . ?
O2 Cl1 O3 104.4(14) . . ?
O4 Cl1 O3 99.9(12) . . ?
O2 Cl1 O5 111.1(10) . . ?
O4 Cl1 O5 112.5(8) . . ?
O3 Cl1 O5 111.2(10) . . ?
O8 Cl2 O9 113.1(12) . . ?
O8 Cl2 O7 115.2(9) . . ?
O9 Cl2 O7 112.9(9) . . ?
O8 Cl2 O6 101.5(10) . . ?
O9 Cl2 O6 103.1(10) . . ?
O7 Cl2 O6 109.6(8) . . ?
O10 Cu1 N1 91.2(2) . . ?
O10 Cu1 N2 172.6(3) . . ?
N1 Cu1 N2 81.9(2) . . ?
O10 Cu1 N4 89.5(3) . . ?
N1 Cu1 N4 175.8(3) . . ?
N2 Cu1 N4 97.6(3) . . ?
O10 Cu1 O1 88.5(3) . . ?
N1 Cu1 O1 97.5(2) . . ?
N2 Cu1 O1 89.7(2) . . ?
N4 Cu1 O1 86.6(3) . . ?
C9 N1 C5 118.7(6) . . ?
C9 N1 Cu1 126.4(5) . . ?
C5 N1 Cu1 113.7(5) . . ?
C4 N2 C1 117.4(7) . . ?
C4 N2 Cu1 113.2(5) . . ?
C1 N2 Cu1 129.2(6) . . ?
C2 N3 C3 115.6(7) . . ?
C17 N4 Cu1 159.8(7) . . ?
C19 N5 C21 116.6(11) . . ?
C19 N5 C20 123.9(12) . . ?
C21 N5 C20 119.2(12) . . ?
Cu1 O1 H22A 107(6) . . ?
Cu1 O1 H23A 100(7) . . ?
H22A O1 H23A 102(10) . . ?
C19 O10 Cu1 132.5(9) . . ?

loop_
_geom_bond_atom_site_label_1
_geom_bond_atom_site_label_2
_geom_bond_distance
_geom_bond_site_symmetry_2
_geom_bond_publ_flag
C1 N2 1.334(10) . ?
C1 C2 1.363(11) . ?
C1 H1 0.9300 . ?
C2 N3 1.331(10) . ?
C2 H2 0.9300 . ?
C3 N3 1.338(10) . ?
C3 C4 1.375(11) . ?
C3 H3 0.9300 . ?
C4 N2 1.335(10) . ?
C4 C5 1.460(11) . ?
C5 C6 1.371(11) . ?
C5 N1 1.374(9) . ?
C6 C7 1.405(12) . ?
C6 H6 0.9300 . ?
C7 C8 1.368(11) . ?
C7 C10 1.524(11) . ?
C8 C9 1.379(9) . ?
C8 C13 1.511(11) . ?
C9 N1 1.339(9) . ?
C9 H9 0.9300 . ?
C10 C11 1.521(13) . ?
C10 H10A 0.9700 . ?
C10 H10B 0.9700 . ?
C11 C14 1.526(13) . ?
C11 C12 1.554(14) . ?
C11 H11 0.9800 . ?
C12 C13 1.550(12) . ?
C12 H12A 0.9700 . ?
C12 H12B 0.9700 . ?
C13 C14 1.570(11) . ?
C13 H13 0.9800 . ?
C14 C15 1.535(13) . ?
C14 C16 1.547(12) . ?
C15 H15A 0.9600 . ?
C15 H15B 0.9600 . ?
C15 H15C 0.9600 . ?
C16 H16A 0.9600 . ?
C16 H16B 0.9600 . ?
C16 H16C 0.9600 . ?
C17 N4 1.132(10) . ?
C17 C18 1.449(12) . ?
C18 H18A 0.9600 . ?
C18 H18B 0.9600 . ?
C18 H18C 0.9600 . ?
C19 O10 1.153(10) . ?
C19 N5 1.314(14) . ?
C19 H19 0.9300 . ?
C20 N5 1.420(15) . ?
C20 H20A 0.9600 . ?
C20 H20B 0.9600 . ?
C20 H20C 0.9600 . ?
C21 N5 1.356(16) . ?
C21 H21A 0.9600 . ?
C21 H21B 0.9600 . ?
C21 H21C 0.9600 . ?
Cl1 O2 1.279(13) . ?
Cl1 O4 1.315(11) . ?
Cl1 O3 1.355(12) . ?
Cl1 O5 1.379(9) . ?
Cl2 O8 1.245(10) . ?
Cl2 O9 1.336(12) . ?
Cl2 O7 1.395(10) . ?
Cl2 O6 1.586(14) . ?
Cu1 O10 1.974(6) . ?
Cu1 N1 1.990(6) . ?
Cu1 N2 2.010(6) . ?
Cu1 N4 2.016(7) . ?
Cu1 O1 2.377(7) . ?
O1 H22A 0.848(14) . ?
O1 H23A 0.848(14) . ?
